data_8105225
loop_
_publ_author_name
'Cai, Cao'
'Jingqi, Wang'
'Min, Li'
'Jun, Chen'
'Jianlong, Wang'

_publ_section_title
;
 The crystal structure of
 2-(4-chloro-6-nitrophenyl)-1-(4-chloro-3-nitrophenyl)diazene 1-oxide,
 C12H6Cl2N4O5
;
_journal_issue 3
_journal_name_full 'Zeitschrift f\"ur Kristallographie - New Crystal Structures'
_journal_page_first 583
_journal_page_last 584
_journal_paper_doi 10.1515/ncrs-2019-0832
_journal_volume 235
_journal_year 2020
_chemical_formula_moiety 'C12 H6 Cl2 N4 O5'
_chemical_formula_sum 'C12 H6 Cl2 N4 O5'
_chemical_formula_weight 357.11
_space_group_crystal_system monoclinic
_space_group_IT_number 14
_space_group_name_Hall '-P 2ybc'
_space_group_name_H-M_alt 'P 1 21/c 1'
_atom_sites_solution_hydrogens geom
_atom_sites_solution_primary dual
_audit_creation_method SHELXL-2018/3
_cell_angle_alpha 90
_cell_angle_beta 91.738(6)
_cell_angle_gamma 90
_cell_formula_units_Z 4
_cell_length_a 11.4268(16)
_cell_length_b 5.1250(8)
_cell_length_c 23.569(4)
_cell_measurement_reflns_used 2907
_cell_measurement_temperature 100
_cell_measurement_theta_max 27.143
_cell_measurement_theta_min 2.522
_cell_volume 1379.6(4)
_computing_cell_refinement 'SAINT V8.38A (?, 2016)'
_computing_data_reduction 'SAINT V8.38A (?, 2016)'
_computing_molecular_graphics 'Olex2 (Dolomanov et al., 2009)'
_computing_publication_material 'Olex2 (Dolomanov et al., 2009)'
_computing_structure_refinement 'ShelXL (Sheldrick, 2015)'
_computing_structure_solution 'ShelXT (Sheldrick, 2015)'
_diffrn_ambient_temperature 100.0
_diffrn_measured_fraction_theta_full 0.997
_diffrn_measured_fraction_theta_max 0.991
_diffrn_measurement_device_type 'Bruker APEX-II CCD'
_diffrn_radiation_type MoK\a
_diffrn_radiation_wavelength 0.71073
_diffrn_reflns_av_R_equivalents 0.0834
_diffrn_reflns_av_unetI/netI 0.0748
_diffrn_reflns_Laue_measured_fraction_full 0.997
_diffrn_reflns_Laue_measured_fraction_max 0.991
_diffrn_reflns_limit_h_max 14
_diffrn_reflns_limit_h_min -14
_diffrn_reflns_limit_k_max 6
_diffrn_reflns_limit_k_min -6
_diffrn_reflns_limit_l_max 30
_diffrn_reflns_limit_l_min -29
_diffrn_reflns_number 13102
_diffrn_reflns_point_group_measured_fraction_full 0.997
_diffrn_reflns_point_group_measured_fraction_max 0.991
_diffrn_reflns_theta_full 25.242
_diffrn_reflns_theta_max 27.559
_diffrn_reflns_theta_min 2.446
_exptl_absorpt_coefficient_mu 0.504
_exptl_absorpt_correction_T_max 0.7456
_exptl_absorpt_correction_T_min 0.5260
_exptl_absorpt_correction_type multi-scan
_exptl_absorpt_process_details
'SADABS-2016/2 (Bruker,2016/2) was used for absorption correction. wR2(int) was 0.1667 before and 0.0691 after correction. The Ratio of minimum to maximum transmission is 0.7055. The \l/2 correction factor is Not present.'
_exptl_crystal_colour colourless
_exptl_crystal_colour_primary colourless
_exptl_crystal_density_diffrn 1.719
_exptl_crystal_description needle
_exptl_crystal_F_000 720
_exptl_crystal_size_max 0.08
_exptl_crystal_size_mid 0.04
_exptl_crystal_size_min 0.02
_refine_diff_density_max 0.799
_refine_diff_density_min -0.547
_refine_diff_density_rms 0.107
_refine_ls_extinction_coef .
_refine_ls_extinction_method none
_refine_ls_goodness_of_fit_ref 1.081
_refine_ls_hydrogen_treatment constr
_refine_ls_matrix_type full
_refine_ls_number_parameters 208
_refine_ls_number_reflns 3160
_refine_ls_number_restraints 0
_refine_ls_restrained_S_all 1.081
_refine_ls_R_factor_all 0.0995
_refine_ls_R_factor_gt 0.0555
_refine_ls_shift/su_max 0.000
_refine_ls_shift/su_mean 0.000
_refine_ls_structure_factor_coef Fsqd
_refine_ls_weighting_details 'w=1/[\s^2^(Fo^2^)+(0.0623P)^2^+2.1806P] where P=(Fo^2^+2Fc^2^)/3'
_refine_ls_weighting_scheme calc
_refine_ls_wR_factor_gt 0.1292
_refine_ls_wR_factor_ref 0.1632
_reflns_Friedel_coverage 0.000
_reflns_Friedel_fraction_full .
_reflns_Friedel_fraction_max .
_reflns_number_gt 2159
_reflns_number_total 3160
_reflns_threshold_expression 'I > 2\s(I)'
_cod_data_source_file suppl_ncrs-2019-0832_suppl.cif
_cod_data_source_block 1
_cod_database_code 8105225
_shelx_space_group_comment
;
The symmetry employed for this shelxl refinement is uniquely defined
by the following loop, which should always be used as a source of
symmetry information in preference to the above space-group names.
They are only intended as comments.
;
_shelx_estimated_absorpt_t_max 0.990
_shelx_estimated_absorpt_t_min 0.961
_olex2_refinement_description
;
1. Fixed Uiso
 At 1.2 times of:
  All C(H) groups
2.a Aromatic/amide H refined with riding coordinates:
 C3(H3), C4(H4), C6(H6), C8(H8), C9(H9), C11(H11)
;
_olex2_submission_special_instructions 'No special instructions were received'

loop_
_space_group_symop_operation_xyz
'x, y, z'
'-x, y+1/2, -z+1/2'
'-x, -y, -z'
'x, -y-1/2, z-1/2'

loop_
_atom_site_label
_atom_site_type_symbol
_atom_site_fract_x
_atom_site_fract_y
_atom_site_fract_z
_atom_site_U_iso_or_equiv
_atom_site_adp_type
_atom_site_occupancy
_atom_site_site_symmetry_order
_atom_site_calc_flag
_atom_site_refinement_flags_posn
_atom_site_refinement_flags_adp
_atom_site_refinement_flags_occupancy
_atom_site_disorder_assembly
_atom_site_disorder_group
Cl1 Cl 0.75384(8) 1.37305(18) 0.60943(4) 0.0272(2) Uani 1 1 d . . . . .
Cl2 Cl -0.07410(8) -0.18693(19) 0.65590(4) 0.0295(3) Uani 1 1 d . . . . .
O1 O 0.4785(2) 1.4111(5) 0.71470(11) 0.0320(6) Uani 1 1 d . . . . .
O2 O 0.6646(2) 1.3235(6) 0.72567(12) 0.0413(8) Uani 1 1 d . . . . .
O3 O 0.3692(2) 0.4381(5) 0.55879(10) 0.0246(6) Uani 1 1 d . . . . .
O4 O 0.1593(2) 0.7025(5) 0.52866(10) 0.0252(6) Uani 1 1 d . . . . .
O5 O 0.1094(2) 0.3319(5) 0.48992(10) 0.0262(6) Uani 1 1 d . . . . .
N1 N 0.5692(3) 1.3053(6) 0.70027(12) 0.0258(7) Uani 1 1 d . . . . .
N2 N 0.3636(2) 0.6114(6) 0.59636(12) 0.0197(6) Uani 1 1 d . . . . .
N3 N 0.2841(2) 0.6385(6) 0.63281(12) 0.0218(6) Uani 1 1 d . . . . .
N4 N 0.1341(2) 0.4705(6) 0.53126(11) 0.0207(6) Uani 1 1 d . . . . .
C1 C 0.5604(3) 1.1362(7) 0.65026(14) 0.0209(7) Uani 1 1 d . . . . .
C2 C 0.6427(3) 1.1484(7) 0.60794(15) 0.0218(7) Uani 1 1 d . . . . .
C3 C 0.6304(3) 0.9843(7) 0.56169(15) 0.0238(8) Uani 1 1 d . . . . .
H3 H 0.685123 0.992964 0.532181 0.029 Uiso 1 1 calc R . . . .
C4 C 0.5390(3) 0.8071(7) 0.55801(15) 0.0213(7) Uani 1 1 d . . . . .
H4 H 0.531694 0.690815 0.526708 0.026 Uiso 1 1 calc R . . . .
C5 C 0.4583(3) 0.8021(7) 0.60070(14) 0.0187(7) Uani 1 1 d . . . . .
C6 C 0.4666(3) 0.9659(7) 0.64676(14) 0.0203(7) Uani 1 1 d . . . . .
H6 H 0.409781 0.962321 0.675330 0.024 Uiso 1 1 calc R . . . .
C7 C 0.1974(3) 0.4385(7) 0.63311(14) 0.0206(7) Uani 1 1 d . . . . .
C8 C 0.1782(3) 0.3328(8) 0.68652(15) 0.0269(8) Uani 1 1 d . . . . .
H8 H 0.221852 0.396386 0.718569 0.032 Uiso 1 1 calc R . . . .
C9 C 0.0972(3) 0.1378(8) 0.69359(15) 0.0272(8) Uani 1 1 d . . . . .
H9 H 0.087130 0.061977 0.729896 0.033 Uiso 1 1 calc R . . . .
C10 C 0.0301(3) 0.0531(7) 0.64692(15) 0.0226(8) Uani 1 1 d . . . . .
C11 C 0.0443(3) 0.1577(7) 0.59385(14) 0.0211(7) Uani 1 1 d . . . . .
H11 H -0.002026 0.098765 0.562250 0.025 Uiso 1 1 calc R . . . .
C12 C 0.1278(3) 0.3508(7) 0.58743(14) 0.0187(7) Uani 1 1 d . . . . .

loop_
_atom_site_aniso_label
_atom_site_aniso_U_11
_atom_site_aniso_U_22
_atom_site_aniso_U_33
_atom_site_aniso_U_23
_atom_site_aniso_U_13
_atom_site_aniso_U_12
Cl1 0.0224(5) 0.0266(5) 0.0327(5) 0.0005(4) 0.0028(3) -0.0085(3)
Cl2 0.0310(5) 0.0294(5) 0.0280(5) 0.0021(4) 0.0009(4) -0.0130(4)
O1 0.0408(17) 0.0253(15) 0.0297(14) -0.0041(12) -0.0006(12) 0.0050(12)
O2 0.0311(16) 0.061(2) 0.0312(15) -0.0104(15) -0.0017(12) -0.0171(15)
O3 0.0259(14) 0.0235(13) 0.0245(13) -0.0073(11) 0.0017(10) -0.0036(11)
O4 0.0255(14) 0.0209(13) 0.0290(14) 0.0020(11) -0.0012(10) -0.0031(10)
O5 0.0304(14) 0.0308(15) 0.0172(12) -0.0016(11) -0.0017(10) -0.0067(11)
N1 0.0305(18) 0.0248(17) 0.0222(16) -0.0012(13) 0.0006(13) -0.0093(14)
N2 0.0157(14) 0.0220(15) 0.0212(14) -0.0016(12) 0.0004(11) -0.0015(11)
N3 0.0190(15) 0.0262(16) 0.0203(15) -0.0026(12) 0.0023(11) -0.0048(12)
N4 0.0153(14) 0.0265(16) 0.0201(14) 0.0013(13) 0.0003(11) -0.0003(12)
C1 0.0192(17) 0.0227(18) 0.0206(17) -0.0013(14) -0.0011(13) -0.0016(13)
C2 0.0163(17) 0.0233(18) 0.0254(18) 0.0035(15) -0.0037(13) -0.0030(14)
C3 0.0218(18) 0.0248(19) 0.0249(18) 0.0012(15) 0.0025(14) -0.0005(14)
C4 0.0211(18) 0.0190(17) 0.0238(18) -0.0007(14) 0.0028(13) -0.0025(14)
C5 0.0167(17) 0.0196(17) 0.0195(17) 0.0004(14) -0.0011(12) -0.0012(13)
C6 0.0169(17) 0.0224(18) 0.0215(17) 0.0010(14) -0.0024(13) -0.0022(13)
C7 0.0171(17) 0.0224(18) 0.0223(17) -0.0039(15) 0.0013(13) -0.0022(14)
C8 0.0262(19) 0.034(2) 0.0198(18) -0.0031(16) -0.0028(14) -0.0109(16)
C9 0.028(2) 0.033(2) 0.0215(18) 0.0012(16) 0.0022(14) -0.0081(16)
C10 0.0192(17) 0.0217(18) 0.0269(18) -0.0030(15) 0.0021(13) -0.0063(14)
C11 0.0214(18) 0.0216(18) 0.0202(17) -0.0031(14) 0.0005(13) -0.0015(14)
C12 0.0188(17) 0.0196(17) 0.0176(16) 0.0015(14) 0.0010(12) -0.0013(13)

loop_
_atom_type_symbol
_atom_type_description
_atom_type_scat_dispersion_real
_atom_type_scat_dispersion_imag
_atom_type_scat_source
C C 0.0033 0.0016 'International Tables Vol C Tables 4.2.6.8 and 6.1.1.4'
H H 0.0000 0.0000 'International Tables Vol C Tables 4.2.6.8 and 6.1.1.4'
Cl Cl 0.1484 0.1585 'International Tables Vol C Tables 4.2.6.8 and 6.1.1.4'
N N 0.0061 0.0033 'International Tables Vol C Tables 4.2.6.8 and 6.1.1.4'
O O 0.0106 0.0060 'International Tables Vol C Tables 4.2.6.8 and 6.1.1.4'

loop_
_geom_angle_atom_site_label_1
_geom_angle_atom_site_label_2
_geom_angle_atom_site_label_3
_geom_angle
_geom_angle_site_symmetry_1
_geom_angle_site_symmetry_3
O1 N1 O2 125.1(3) . .
O1 N1 C1 116.5(3) . .
O2 N1 C1 118.3(3) . .
O3 N2 N3 127.1(3) . .
O3 N2 C5 118.0(3) . .
N3 N2 C5 114.9(3) . .
N2 N3 C7 115.7(3) . .
O4 N4 O5 124.7(3) . .
O4 N4 C12 118.1(3) . .
O5 N4 C12 117.2(3) . .
C2 C1 N1 121.2(3) . .
C6 C1 N1 117.1(3) . .
C6 C1 C2 121.6(3) . .
C1 C2 Cl1 122.1(3) . .
C3 C2 Cl1 118.9(3) . .
C3 C2 C1 118.9(3) . .
C2 C3 H3 119.8 . .
C2 C3 C4 120.5(3) . .
C4 C3 H3 119.8 . .
C3 C4 H4 120.5 . .
C3 C4 C5 119.0(3) . .
C5 C4 H4 120.5 . .
C4 C5 N2 118.0(3) . .
C6 C5 N2 119.9(3) . .
C6 C5 C4 122.0(3) . .
C1 C6 H6 121.0 . .
C5 C6 C1 117.9(3) . .
C5 C6 H6 121.0 . .
C8 C7 N3 114.3(3) . .
C12 C7 N3 127.5(3) . .
C12 C7 C8 118.1(3) . .
C7 C8 H8 119.5 . .
C9 C8 C7 121.1(3) . .
C9 C8 H8 119.5 . .
C8 C9 H9 120.4 . .
C8 C9 C10 119.2(3) . .
C10 C9 H9 120.4 . .
C9 C10 Cl2 119.3(3) . .
C11 C10 Cl2 119.3(3) . .
C11 C10 C9 121.3(3) . .
C10 C11 H11 120.7 . .
C10 C11 C12 118.6(3) . .
C12 C11 H11 120.7 . .
C7 C12 N4 121.4(3) . .
C11 C12 N4 116.8(3) . .
C11 C12 C7 121.6(3) . .

loop_
_geom_bond_atom_site_label_1
_geom_bond_atom_site_label_2
_geom_bond_distance
_geom_bond_site_symmetry_2
Cl1 C2 1.714(4) .
Cl2 C10 1.730(4) .
O1 N1 1.227(4) .
O2 N1 1.232(4) .
O3 N2 1.257(4) .
O4 N4 1.226(4) .
O5 N4 1.232(4) .
N1 C1 1.464(4) .
N2 N3 1.277(4) .
N2 C5 1.459(4) .
N3 C7 1.426(4) .
N4 C12 1.463(4) .
C1 C2 1.393(5) .
C1 C6 1.382(5) .
C2 C3 1.380(5) .
C3 H3 0.9500 .
C3 C4 1.385(5) .
C4 H4 0.9500 .
C4 C5 1.386(5) .
C5 C6 1.373(5) .
C6 H6 0.9500 .
C7 C8 1.394(5) .
C7 C12 1.393(4) .
C8 H8 0.9500 .
C8 C9 1.376(5) .
C9 H9 0.9500 .
C9 C10 1.391(5) .
C10 C11 1.375(5) .
C11 H11 0.9500 .
C11 C12 1.386(5) .
